data_7026942
loop_
_publ_author_name
'Ebrahimpour, Parisa'
'Cushion, Michael'
'Haddow, Mairi F.'
'Hallett, Andrew J.'
'Wass, Duncan F.'

_publ_section_title
;
 Cu(I) complexes based on cis, cis-1,3,5-tris(arylideneamino)cyclohexane
 ligands: synthesis, structure and CO binding.
;
_journal_issue 45
_journal_name_full 'Dalton transactions (Cambridge, England : 2003)'
_journal_page_first 10910
_journal_page_last 10919
_journal_paper_doi 10.1039/c0dt00986e
_journal_volume 39
_journal_year 2010
_chemical_formula_moiety 'C32 H27 Cu F9 N4, F6 P'
_chemical_formula_sum 'C32 H27 Cu F15 N4 P'
_chemical_formula_weight 847.09
_chemical_name_common 8.2
_chemical_name_systematic
;
?
;
_space_group_IT_number 198
_symmetry_cell_setting cubic
_symmetry_space_group_name_Hall 'P 2ac 2ab 3'
_symmetry_space_group_name_H-M 'P 21 3'
_atom_sites_solution_hydrogens geom
_atom_sites_solution_primary direct
_atom_sites_solution_secondary difmap
_audit_creation_method SHELXL-97
_cell_angle_alpha 90.00
_cell_angle_beta 90.00
_cell_angle_gamma 90.00
_cell_formula_units_Z 4
_cell_length_a 15.2741(8)
_cell_length_b 15.2741(8)
_cell_length_c 15.2741(8)
_cell_measurement_reflns_used 4070
_cell_measurement_temperature 100(2)
_cell_measurement_theta_max 27.43
_cell_measurement_theta_min 2.31
_cell_volume 3563.4(3)
_computing_cell_refinement 'Bruker Apex II'
_computing_data_collection 'Bruker Apex II'
_computing_data_reduction 'Bruker SAINT'
_computing_molecular_graphics 'Bruker ShlXTL'
_computing_publication_material 'Bruker ShlXTL'
_computing_structure_refinement 'SHELXL-97 (Sheldrick, 2008)'
_computing_structure_solution 'SHELXS-97 (Sheldrick, 2008)'
_diffrn_ambient_temperature 100(2)
_diffrn_measured_fraction_theta_full 1.000
_diffrn_measured_fraction_theta_max 1.000
_diffrn_measurement_device_type 'CCD area detector'
_diffrn_measurement_method 'phi and omega scans'
_diffrn_radiation_monochromator graphite
_diffrn_radiation_source 'fine-focus sealed tube'
_diffrn_radiation_type MoK\a
_diffrn_radiation_wavelength 0.71073
_diffrn_reflns_av_R_equivalents 0.0432
_diffrn_reflns_av_sigmaI/netI 0.0458
_diffrn_reflns_limit_h_max 19
_diffrn_reflns_limit_h_min -2
_diffrn_reflns_limit_k_max 19
_diffrn_reflns_limit_k_min -18
_diffrn_reflns_limit_l_max 14
_diffrn_reflns_limit_l_min -19
_diffrn_reflns_number 10671
_diffrn_reflns_theta_full 27.50
_diffrn_reflns_theta_max 27.50
_diffrn_reflns_theta_min 1.89
_exptl_absorpt_coefficient_mu 0.766
_exptl_absorpt_correction_T_max 0.7456
_exptl_absorpt_correction_T_min 0.5606
_exptl_absorpt_correction_type multi-scan
_exptl_absorpt_process_details 'SADABS V2008/1'
_exptl_crystal_colour yellow
_exptl_crystal_density_diffrn 1.579
_exptl_crystal_density_method 'not measured'
_exptl_crystal_description tetrahedral
_exptl_crystal_F_000 1702.1
_exptl_crystal_size_max 0.48
_exptl_crystal_size_mid 0.48
_exptl_crystal_size_min 0.48
_refine_diff_density_max 0.368
_refine_diff_density_min -0.277
_refine_diff_density_rms 0.051
_refine_ls_abs_structure_details 'Flack H D (1983), Acta Cryst. A39, 876-881'
_refine_ls_abs_structure_Flack 0.013(13)
_refine_ls_extinction_method none
_refine_ls_goodness_of_fit_ref 1.066
_refine_ls_hydrogen_treatment constr
_refine_ls_matrix_type full
_refine_ls_number_parameters 185
_refine_ls_number_reflns 2740
_refine_ls_number_restraints 0
_refine_ls_restrained_S_all 1.066
_refine_ls_R_factor_all 0.0360
_refine_ls_R_factor_gt 0.0314
_refine_ls_shift/su_max 0.002
_refine_ls_shift/su_mean 0.000
_refine_ls_structure_factor_coef Fsqd
_refine_ls_weighting_details 'calc w=1/[\s^2^(Fo^2^)+(0.0375P)^2^+0.4963P] where P=(Fo^2^+2Fc^2^)/3'
_refine_ls_weighting_scheme calc
_refine_ls_wR_factor_gt 0.0793
_refine_ls_wR_factor_ref 0.0819
_reflns_number_gt 2511
_reflns_number_total 1517
_reflns_threshold_expression >2sigma(I)
_cod_data_source_file c0dt00986e.txt
_cod_data_source_block 8.2
_cod_depositor_comments
;
The following automatic conversions were performed:

'_symmetry_cell_setting' value 'Cubic' changed to 'cubic' according
to /home/saulius/struct/CIF-dictionaries/cif_core.dic dictionary
named 'cif_core.dic' version 2.4.2 from 2011-04-26.

Automatic conversion script
Id: cif_fix_values 1891 2012-01-12 08:04:46Z andrius 
;
_cod_database_code 7026942

loop_
_symmetry_equiv_pos_as_xyz
'x, y, z'
'-x+1/2, -y, z+1/2'
'-x, y+1/2, -z+1/2'
'x+1/2, -y+1/2, -z'
'z, x, y'
'z+1/2, -x+1/2, -y'
'-z+1/2, -x, y+1/2'
'-z, x+1/2, -y+1/2'
'y, z, x'
'-y, z+1/2, -x+1/2'
'y+1/2, -z+1/2, -x'
'-y+1/2, -z, x+1/2'

loop_
_atom_site_label
_atom_site_type_symbol
_atom_site_fract_x
_atom_site_fract_y
_atom_site_fract_z
_atom_site_U_iso_or_equiv
_atom_site_adp_type
_atom_site_occupancy
_atom_site_symmetry_multiplicity
_atom_site_calc_flag
_atom_site_refinement_flags
Cu1 Cu 0.521277(16) 0.978723(16) 1.021277(16) 0.02298(12) Uani 1 3 d S
N1 N 0.48038(13) 0.85994(11) 1.06912(12) 0.0271(4) Uani 1 1 d .
N2 N 0.44951(12) 1.05049(12) 0.94951(12) 0.0267(7) Uani 1 3 d S
F1 F 0.29218(12) 0.93209(14) 1.16987(11) 0.0560(5) Uani 1 1 d .
F2 F 0.15818(14) 0.9372(2) 1.13054(13) 0.0898(8) Uani 1 1 d .
F3 F 0.22220(17) 0.81488(14) 1.14655(13) 0.0757(7) Uani 1 1 d .
C4 C 0.54571(16) 0.81649(16) 1.12598(17) 0.0328(5) Uani 1 1 d .
H4 H 0.5202 0.7603 1.1479 0.039 Uiso 1 1 calc R
C3 C 0.62683(17) 0.79517(16) 1.07014(18) 0.0359(6) Uani 1 1 d .
H3A H 0.6635 0.7527 1.1026 0.043 Uiso 1 1 calc R
H3B H 0.6072 0.7663 1.0156 0.043 Uiso 1 1 calc R
C5 C 0.40497(16) 0.82589(15) 1.06203(16) 0.0293(5) Uani 1 1 d .
H5 H 0.3892 0.7775 1.0977 0.035 Uiso 1 1 calc R
C6 C 0.34151(16) 0.86183(15) 0.99795(15) 0.0287(5) Uani 1 1 d .
C7 C 0.26054(14) 0.89783(15) 1.02212(17) 0.0310(5) Uani 1 1 d .
C8 C 0.20575(17) 0.93453(19) 0.95956(18) 0.0384(6) Uani 1 1 d .
H8 H 0.1523 0.9611 0.9769 0.046 Uiso 1 1 calc R
C9 C 0.22893(18) 0.9324(2) 0.87161(19) 0.0438(7) Uani 1 1 d .
H9 H 0.1906 0.9562 0.8287 0.053 Uiso 1 1 calc R
C10 C 0.3078(2) 0.8956(2) 0.84655(18) 0.0454(7) Uani 1 1 d .
H10 H 0.3237 0.8941 0.7865 0.054 Uiso 1 1 calc R
C11 C 0.36398(19) 0.86071(18) 0.90971(17) 0.0380(6) Uani 1 1 d .
H11 H 0.4182 0.8359 0.8922 0.046 Uiso 1 1 calc R
C12 C 0.23283(17) 0.8974(2) 1.11589(18) 0.0403(6) Uani 1 1 d .
C1 C 0.40651(16) 1.09349(16) 0.90651(16) 0.0288(8) Uani 1 3 d S
C2 C 0.35130(16) 1.14870(16) 0.85130(16) 0.0407(11) Uani 1 3 d S
H2A H 0.3839 1.1658 0.7987 0.061 Uiso 0.33 1 calc PR
H2B H 0.3342 1.2013 0.8839 0.061 Uiso 0.33 1 calc PR
H2C H 0.2987 1.1161 0.8342 0.061 Uiso 0.33 1 calc PR
P1 P 0.94052(4) 0.94052(4) 0.94052(4) 0.0233(2) Uani 1 3 d S
F4 F 0.8708(10) 0.930(3) 1.0160(10) 0.051(4) Uani 0.33 1 d P
F5 F 1.00102(9) 1.00102(9) 1.00102(9) 0.0445(7) Uani 1 3 d S
F6 F 1.0052(15) 0.957(3) 0.8603(6) 0.052(5) Uani 0.33 1 d P
F7 F 0.87951(9) 0.87951(9) 0.87951(9) 0.0311(5) Uani 1 3 d S
F8 F 0.9957(18) 0.8661(8) 0.975(2) 0.048(3) Uani 0.33 1 d P
F9 F 0.8810(19) 1.0233(5) 0.903(2) 0.048(2) Uani 0.33 1 d P

loop_
_atom_site_aniso_label
_atom_site_aniso_U_11
_atom_site_aniso_U_22
_atom_site_aniso_U_33
_atom_site_aniso_U_23
_atom_site_aniso_U_13
_atom_site_aniso_U_12
Cu1 0.02298(12) 0.02298(12) 0.02298(12) 0.00127(11) -0.00127(11) 0.00127(11)
N1 0.0303(9) 0.0222(8) 0.0290(9) 0.0002(7) 0.0022(8) 0.0026(8)
N2 0.0267(7) 0.0267(7) 0.0267(7) 0.0003(8) -0.0003(8) 0.0003(8)
F1 0.0537(10) 0.0802(13) 0.0340(9) -0.0154(9) 0.0049(7) -0.0162(9)
F2 0.0531(12) 0.164(2) 0.0522(11) 0.0042(14) 0.0158(9) 0.0472(14)
F3 0.1085(18) 0.0684(13) 0.0501(11) 0.0086(10) 0.0251(12) -0.0315(12)
C4 0.0359(13) 0.0236(11) 0.0388(14) 0.0075(10) -0.0009(10) 0.0027(9)
C3 0.0348(13) 0.0311(13) 0.0417(14) 0.0047(10) -0.0031(11) 0.0115(10)
C5 0.0354(12) 0.0228(11) 0.0297(12) 0.0007(9) 0.0061(10) -0.0019(9)
C6 0.0309(11) 0.0238(10) 0.0314(13) -0.0026(9) 0.0017(9) -0.0100(9)
C7 0.0261(11) 0.0328(11) 0.0342(12) -0.0006(10) 0.0022(11) -0.0100(9)
C8 0.0287(12) 0.0434(14) 0.0430(15) 0.0005(11) -0.0043(10) -0.0079(11)
C9 0.0413(15) 0.0496(16) 0.0405(15) 0.0063(13) -0.0131(12) -0.0188(13)
C10 0.0533(17) 0.0575(18) 0.0255(12) -0.0013(12) -0.0003(12) -0.0209(14)
C11 0.0386(14) 0.0409(14) 0.0346(13) -0.0066(11) 0.0074(11) -0.0082(11)
C12 0.0283(13) 0.0554(17) 0.0371(14) -0.0012(12) 0.0025(11) -0.0048(12)
C1 0.0288(8) 0.0288(8) 0.0288(8) -0.0006(10) 0.0006(10) -0.0006(10)
C2 0.0407(11) 0.0407(11) 0.0407(11) 0.0094(11) -0.0094(11) 0.0094(11)
P1 0.0233(2) 0.0233(2) 0.0233(2) -0.0008(2) -0.0008(2) -0.0008(2)
F4 0.026(5) 0.106(13) 0.022(4) -0.002(7) 0.004(3) -0.017(9)
F5 0.0445(7) 0.0445(7) 0.0445(7) -0.0108(6) -0.0108(6) -0.0108(6)
F6 0.046(6) 0.084(15) 0.027(3) -0.016(8) 0.015(4) -0.032(6)
F7 0.0311(5) 0.0311(5) 0.0311(5) -0.0040(5) -0.0040(5) -0.0040(5)
F8 0.035(10) 0.026(4) 0.084(14) 0.004(7) -0.028(6) 0.005(5)
F9 0.068(8) 0.028(3) 0.048(6) 0.000(5) -0.031(4) 0.010(5)

loop_
_atom_type_symbol
_atom_type_description
_atom_type_scat_dispersion_real
_atom_type_scat_dispersion_imag
_atom_type_scat_source
C C 0.0033 0.0016 'International Tables Vol C Tables 4.2.6.8 and 6.1.1.4'
H H 0.0000 0.0000 'International Tables Vol C Tables 4.2.6.8 and 6.1.1.4'
N N 0.0061 0.0033 'International Tables Vol C Tables 4.2.6.8 and 6.1.1.4'
F F 0.0171 0.0103 'International Tables Vol C Tables 4.2.6.8 and 6.1.1.4'
P P 0.1023 0.0942 'International Tables Vol C Tables 4.2.6.8 and 6.1.1.4'
Cu Cu 0.3201 1.2651 'International Tables Vol C Tables 4.2.6.8 and 6.1.1.4'

loop_
_geom_angle_atom_site_label_1
_geom_angle_atom_site_label_2
_geom_angle_atom_site_label_3
_geom_angle
_geom_angle_site_symmetry_1
_geom_angle_site_symmetry_3
N2 Cu1 N1 122.68(6) . 12_675
N2 Cu1 N1 122.68(6) . .
N1 Cu1 N1 93.59(8) 12_675 .
N2 Cu1 N1 122.68(6) . 6_467
N1 Cu1 N1 93.59(8) 12_675 6_467
N1 Cu1 N1 93.59(8) . 6_467
C5 N1 C4 118.6(2) . .
C5 N1 Cu1 127.46(16) . .
C4 N1 Cu1 113.57(15) . .
C1 N2 Cu1 180.0(4) . .
N1 C4 C3 111.89(19) . 6_467
N1 C4 C3 108.2(2) . .
C3 C4 C3 111.1(3) 6_467 .
N1 C4 H4 108.5 . .
C3 C4 H4 108.5 6_467 .
C3 C4 H4 108.5 . .
C4 C3 C4 115.1(2) 12_675 .
C4 C3 H3A 108.5 12_675 .
C4 C3 H3A 108.5 . .
C4 C3 H3B 108.5 12_675 .
C4 C3 H3B 108.5 . .
H3A C3 H3B 107.5 . .
N1 C5 C6 119.9(2) . .
N1 C5 H5 120.1 . .
C6 C5 H5 120.1 . .
C11 C6 C7 118.5(2) . .
C11 C6 C5 118.3(2) . .
C7 C6 C5 123.2(2) . .
C8 C7 C6 120.6(2) . .
C8 C7 C12 119.4(2) . .
C6 C7 C12 120.0(2) . .
C7 C8 C9 120.2(3) . .
C7 C8 H8 119.9 . .
C9 C8 H8 119.9 . .
C10 C9 C8 119.9(3) . .
C10 C9 H9 120.0 . .
C8 C9 H9 120.0 . .
C9 C10 C11 119.9(3) . .
C9 C10 H10 120.0 . .
C11 C10 H10 120.0 . .
C6 C11 C10 120.9(3) . .
C6 C11 H11 119.6 . .
C10 C11 H11 119.6 . .
F2 C12 F1 107.6(3) . .
F2 C12 F3 105.5(2) . .
F1 C12 F3 103.7(2) . .
F2 C12 C7 114.1(2) . .
F1 C12 C7 113.5(2) . .
F3 C12 C7 111.7(2) . .
N2 C1 C2 180.0(5) . .
C1 C2 H2A 109.5 . .
C1 C2 H2B 109.5 . .
H2A C2 H2B 109.5 . .
C1 C2 H2C 109.5 . .
H2A C2 H2C 109.5 . .
H2B C2 H2C 109.5 . .
F8 P1 F8 119.17(13) 9 .
F8 P1 F8 119.17(13) 9 5
F8 P1 F8 119.18(13) . 5
F8 P1 F4 92.6(4) 9 9
F8 P1 F4 147.4(4) . 9
F8 P1 F4 28.3(4) 5 9
F8 P1 F4 28.3(4) 9 .
F8 P1 F4 92.6(4) . .
F8 P1 F4 147.4(4) 5 .
F4 P1 F4 119.94(4) 9 .
F8 P1 F4 147.4(4) 9 5
F8 P1 F4 28.3(4) . 5
F8 P1 F4 92.6(4) 5 5
F4 P1 F4 119.95(4) 9 5
F4 P1 F4 119.94(4) . 5
F8 P1 F6 27.9(4) 9 5
F8 P1 F6 147.1(4) . 5
F8 P1 F6 92.5(4) 5 5
F4 P1 F6 65.0(5) 9 5
F4 P1 F6 55.1(5) . 5
F4 P1 F6 174.9(5) 5 5
F8 P1 F6 92.5(4) 9 9
F8 P1 F6 27.9(4) . 9
F8 P1 F6 147.1(4) 5 9
F4 P1 F6 174.9(5) 9 9
F4 P1 F6 65.0(5) . 9
F4 P1 F6 55.1(5) 5 9
F6 P1 F6 120.000(8) 5 9
F8 P1 F6 147.1(4) 9 .
F8 P1 F6 92.5(4) . .
F8 P1 F6 27.9(4) 5 .
F4 P1 F6 55.1(5) 9 .
F4 P1 F6 174.9(4) . .
F4 P1 F6 65.0(5) 5 .
F6 P1 F6 119.997(5) 5 .
F6 P1 F6 119.998(5) 9 .
F8 P1 F5 84.8(4) 9 .
F8 P1 F5 84.8(4) . .
F8 P1 F5 84.8(4) 5 .
F4 P1 F5 91.4(5) 9 .
F4 P1 F5 91.4(5) . .
F4 P1 F5 91.4(5) 5 .
F6 P1 F5 89.8(5) 5 .
F6 P1 F5 89.8(5) 9 .
F6 P1 F5 89.8(5) . .
F8 P1 F7 95.2(4) 9 .
F8 P1 F7 95.2(4) . .
F8 P1 F7 95.2(4) 5 .
F4 P1 F7 88.6(5) 9 .
F4 P1 F7 88.6(5) . .
F4 P1 F7 88.6(5) 5 .
F6 P1 F7 90.2(5) 5 .
F6 P1 F7 90.2(5) 9 .
F6 P1 F7 90.2(5) . .
F5 P1 F7 180.00(6) . .
F8 P1 F9 179.1(4) 9 9
F8 P1 F9 60.6(5) . 9
F8 P1 F9 60.8(4) 5 9
F4 P1 F9 87.5(3) 9 9
F4 P1 F9 151.8(4) . 9
F4 P1 F9 32.5(4) 5 9
F6 P1 F9 152.3(4) 5 9
F6 P1 F9 87.5(4) 9 9
F6 P1 F9 32.8(4) . 9
F5 P1 F9 94.3(3) . 9
F7 P1 F9 85.7(3) . 9
F8 F4 F9 148.9(19) 9 5
F8 F4 F6 14.0(9) 9 5
F9 F4 F6 141.6(13) 5 5
F8 F4 P1 71.1(11) 9 .
F9 F4 P1 78.8(8) 5 .
F6 F4 P1 63.1(6) 5 .
F8 F4 F6 127.2(18) 9 9
F9 F4 F6 21.7(6) 5 9
F6 F4 F6 121.0(12) 5 9
P1 F4 F6 58.0(6) . 9
F8 F6 F9 147.4(14) 5 9
F8 F6 F4 14.1(10) 5 9
F9 F6 F4 138.2(11) 9 9
F8 F6 P1 70.0(9) 5 .
F9 F6 P1 77.5(8) 9 .
F4 F6 P1 61.9(7) 9 .
F8 F6 F4 126.3(13) 5 5
F9 F6 F4 21.4(5) 9 5
F4 F6 F4 118.8(11) 9 5
P1 F6 F4 57.0(5) . 5
F6 F8 F4 151.9(19) 9 5
F6 F8 P1 82.1(10) 9 .
F4 F8 P1 80.6(13) 5 .
F6 F8 F9 142.3(14) 9 9
F4 F8 F9 17.0(11) 5 9
P1 F8 F9 64.3(6) . 9
F6 F8 F9 18.0(8) 9 5
F4 F8 F9 139.5(14) 5 5
P1 F8 F9 64.2(4) . 5
F9 F8 F9 126.2(9) 9 5
F4 F9 F6 136.8(10) 9 5
F4 F9 F8 14.1(8) 9 5
F6 F9 F8 122.8(11) 5 5
F4 F9 F8 122.5(9) 9 9
F6 F9 F8 14.6(7) 5 9
F8 F9 F8 108.4(8) 5 9
F4 F9 P1 68.7(7) 9 .
F6 F9 P1 69.6(8) 5 .
F8 F9 P1 55.1(4) 5 .
F8 F9 P1 55.1(5) 9 .

loop_
_geom_bond_atom_site_label_1
_geom_bond_atom_site_label_2
_geom_bond_distance
_geom_bond_site_symmetry_2
Cu1 N2 1.899(3) .
Cu1 N1 2.0533(18) 12_675
Cu1 N1 2.0533(18) .
Cu1 N1 2.0534(18) 6_467
N1 C5 1.268(3) .
N1 C4 1.480(3) .
N2 C1 1.138(5) .
F1 C12 1.335(3) .
F2 C12 1.311(3) .
F3 C12 1.355(4) .
C4 C3 1.529(3) 6_467
C4 C3 1.539(4) .
C4 H4 1.0000 .
C3 C4 1.529(4) 12_675
C3 H3A 0.9900 .
C3 H3B 0.9900 .
C5 C6 1.483(3) .
C5 H5 0.9500 .
C6 C11 1.391(3) .
C6 C7 1.403(3) .
C7 C8 1.388(4) .
C7 C12 1.494(4) .
C8 C9 1.390(4) .
C8 H8 0.9500 .
C9 C10 1.383(4) .
C9 H9 0.9500 .
C10 C11 1.397(4) .
C10 H10 0.9500 .
C11 H11 0.9500 .
C1 C2 1.461(6) .
C2 H2A 0.9800 .
C2 H2B 0.9800 .
C2 H2C 0.9800 .
P1 F8 1.511(9) 9
P1 F8 1.511(9) .
P1 F8 1.512(9) 5
P1 F4 1.577(11) 9
P1 F4 1.577(11) .
P1 F4 1.577(11) 5
P1 F6 1.593(9) 5
P1 F6 1.594(9) 9
P1 F6 1.594(9) .
P1 F5 1.601(3) .
P1 F7 1.614(2) .
P1 F9 1.660(8) 9
F4 F8 0.757(10) 9
F4 F9 0.909(10) 5
F4 F6 1.465(12) 5
F4 F6 1.703(12) 9
F6 F8 0.753(10) 5
F6 F9 0.922(11) 9
F6 F4 1.465(12) 9
F6 F4 1.703(11) 5
F8 F6 0.753(10) 9
F8 F4 0.757(10) 5
F8 F9 1.606(11) 9
F8 F9 1.609(10) 5
F9 F4 0.909(10) 9
F9 F6 0.922(12) 5
F9 F8 1.606(12) 5
F9 F8 1.609(11) 9

loop_
_geom_torsion_atom_site_label_1
_geom_torsion_atom_site_label_2
_geom_torsion_atom_site_label_3
_geom_torsion_atom_site_label_4
_geom_torsion
_geom_torsion_site_symmetry_1
_geom_torsion_site_symmetry_4
N2 Cu1 N1 C5 -5.3(2) . .
N1 Cu1 N1 C5 -138.4(2) 12_675 .
N1 Cu1 N1 C5 127.8(2) 6_467 .
N2 Cu1 N1 C4 -178.06(13) . .
N1 Cu1 N1 C4 48.85(13) 12_675 .
N1 Cu1 N1 C4 -44.98(14) 6_467 .
N1 Cu1 N2 C1 86(100) 12_675 .
N1 Cu1 N2 C1 -34(100) . .
N1 Cu1 N2 C1 -154(100) 6_467 .
C5 N1 C4 C3 -114.9(2) . 6_467
Cu1 N1 C4 C3 58.6(2) . 6_467
C5 N1 C4 C3 122.4(2) . .
Cu1 N1 C4 C3 -64.1(2) . .
N1 C4 C3 C4 73.3(3) . 12_675
C3 C4 C3 C4 -49.9(3) 6_467 12_675
C4 N1 C5 C6 -173.0(2) . .
Cu1 N1 C5 C6 14.6(3) . .
N1 C5 C6 C11 60.8(3) . .
N1 C5 C6 C7 -118.3(3) . .
C11 C6 C7 C8 -2.5(3) . .
C5 C6 C7 C8 176.7(2) . .
C11 C6 C7 C12 177.9(2) . .
C5 C6 C7 C12 -2.9(3) . .
C6 C7 C8 C9 2.9(4) . .
C12 C7 C8 C9 -177.5(2) . .
C7 C8 C9 C10 -1.6(4) . .
C8 C9 C10 C11 0.0(4) . .
C7 C6 C11 C10 0.8(4) . .
C5 C6 C11 C10 -178.4(2) . .
C9 C10 C11 C6 0.4(4) . .
C8 C7 C12 F2 -3.2(4) . .
C6 C7 C12 F2 176.5(2) . .
C8 C7 C12 F1 -126.8(3) . .
C6 C7 C12 F1 52.8(3) . .
C8 C7 C12 F3 116.4(3) . .
C6 C7 C12 F3 -64.0(3) . .
Cu1 N2 C1 C2 0(100) . .
F8 P1 F4 F8 161.1(16) . 9
F8 P1 F4 F8 -6.1(17) 5 9
F4 P1 F4 F8 -16(2) 9 9
F4 P1 F4 F8 168.6(9) 5 9
F6 P1 F4 F8 -12.5(11) 5 9
F6 P1 F4 F8 165.4(17) 9 9
F6 P1 F4 F8 -27(5) . 9
F5 P1 F4 F8 76.3(13) . 9
F7 P1 F4 F8 -103.7(13) . 9
F9 P1 F4 F8 178.1(7) 9 9
F8 P1 F4 F9 -172(2) 9 5
F8 P1 F4 F9 -11.1(11) . 5
F8 P1 F4 F9 -178.3(7) 5 5
F4 P1 F4 F9 171.7(5) 9 5
F4 P1 F4 F9 -3.6(17) 5 5
F6 P1 F4 F9 175.3(17) 5 5
F6 P1 F4 F9 -6.8(6) 9 5
F6 P1 F4 F9 161(4) . 5
F5 P1 F4 F9 -95.9(10) . 5
F7 P1 F4 F9 84.1(10) . 5
F9 P1 F4 F9 5.9(16) 9 5
F8 P1 F4 F6 12.5(11) 9 5
F8 P1 F4 F6 173.6(8) . 5
F8 P1 F4 F6 6.4(17) 5 5
F4 P1 F4 F6 -3.6(16) 9 5
F4 P1 F4 F6 -178.9(4) 5 5
F6 P1 F4 F6 177.9(15) 9 5
F6 P1 F4 F6 -14(4) . 5
F5 P1 F4 F6 88.8(8) . 5
F7 P1 F4 F6 -91.2(8) . 5
F9 P1 F4 F6 -169.4(8) 9 5
F8 P1 F4 F6 -165.4(17) 9 9
F8 P1 F4 F6 -4.3(9) . 9
F8 P1 F4 F6 -171.5(6) 5 9
F4 P1 F4 F6 178.5(5) 9 9
F4 P1 F4 F6 3.3(14) 5 9
F6 P1 F4 F6 -177.9(15) 5 9
F6 P1 F4 F6 168(5) . 9
F5 P1 F4 F6 -89.1(7) . 9
F7 P1 F4 F6 90.9(7) . 9
F9 P1 F4 F6 12.7(14) 9 9
F8 P1 F6 F8 0.8(17) 9 5
F8 P1 F6 F8 -163.9(18) . 5
F4 P1 F6 F8 12.6(12) 9 5
F4 P1 F6 F8 24(5) . 5
F4 P1 F6 F8 -170.8(19) 5 5
F6 P1 F6 F8 10(2) 5 5
F6 P1 F6 F8 -168.8(9) 9 5
F5 P1 F6 F8 -79.2(15) . 5
F7 P1 F6 F8 100.8(15) . 5
F9 P1 F6 F8 -177.5(19) 9 5
F8 P1 F6 F9 178.3(6) 9 9
F8 P1 F6 F9 13.6(8) . 9
F8 P1 F6 F9 177.5(19) 5 9
F4 P1 F6 F9 -169.8(14) 9 9
F4 P1 F6 F9 -159(4) . 9
F4 P1 F6 F9 6.8(6) 5 9
F6 P1 F6 F9 -172.0(5) 5 9
F6 P1 F6 F9 8.8(14) 9 9
F5 P1 F6 F9 98.4(7) . 9
F7 P1 F6 F9 -81.6(7) . 9
F8 P1 F6 F4 -11.9(15) 9 9
F8 P1 F6 F4 -176.6(9) . 9
F8 P1 F6 F4 -12.6(12) 5 9
F4 P1 F6 F4 11(4) . 9
F4 P1 F6 F4 176.6(15) 5 9
F6 P1 F6 F4 -2.2(16) 5 9
F6 P1 F6 F4 178.6(4) 9 9
F5 P1 F6 F4 -91.8(8) . 9
F7 P1 F6 F4 88.2(8) . 9
F9 P1 F6 F4 169.8(14) 9 9
F8 P1 F6 F4 171.6(6) 9 5
F8 P1 F6 F4 6.9(8) . 5
F8 P1 F6 F4 170.8(19) 5 5
F4 P1 F6 F4 -176.6(15) 9 5
F4 P1 F6 F4 -165(5) . 5
F6 P1 F6 F4 -178.8(5) 5 5
F6 P1 F6 F4 2.0(14) 9 5
F5 P1 F6 F4 91.6(7) . 5
F7 P1 F6 F4 -88.4(7) . 5
F9 P1 F6 F4 -6.8(6) 9 5
F8 P1 F8 F6 18(2) 9 9
F8 P1 F8 F6 -179.5(11) 5 9
F4 P1 F8 F6 -176.2(9) 9 9
F4 P1 F8 F6 8.3(17) . 9
F4 P1 F8 F6 -158(2) 5 9
F6 P1 F8 F6 18.1(14) 5 9
F6 P1 F8 F6 -171.0(19) . 9
F5 P1 F8 F6 99.5(15) . 9
F7 P1 F8 F6 -80.5(15) . 9
F9 P1 F8 F6 -162.5(18) 9 9
F8 P1 F8 F4 176.2(11) 9 5
F8 P1 F8 F4 -21.8(18) 5 5
F4 P1 F8 F4 -18.5(14) 9 5
F4 P1 F8 F4 166.1(17) . 5
F6 P1 F8 F4 175.8(8) 5 5
F6 P1 F8 F4 158(2) 9 5
F6 P1 F8 F4 -13.2(16) . 5
F5 P1 F8 F4 -102.8(13) . 5
F7 P1 F8 F4 77.2(13) . 5
F9 P1 F8 F4 -4.8(12) 9 5
F8 P1 F8 F9 -179.0(4) 9 9
F8 P1 F8 F9 -17.0(10) 5 9
F4 P1 F8 F9 -13.7(13) 9 9
F4 P1 F8 F9 170.9(6) . 9
F4 P1 F8 F9 4.8(12) 5 9
F6 P1 F8 F9 -179.4(9) 5 9
F6 P1 F8 F9 162.5(18) 9 9
F6 P1 F8 F9 -8.4(5) . 9
F5 P1 F8 F9 -98.0(4) . 9
F7 P1 F8 F9 82.0(4) . 9
F8 P1 F8 F9 17.0(11) 9 5
F8 P1 F8 F9 179.0(4) 5 5
F4 P1 F8 F9 -177.7(8) 9 5
F4 P1 F8 F9 6.8(7) . 5
F4 P1 F8 F9 -159.3(16) 5 5
F6 P1 F8 F9 16.5(10) 5 5
F6 P1 F8 F9 -1.5(12) 9 5
F6 P1 F8 F9 -172.5(8) . 5
F5 P1 F8 F9 98.0(5) . 5
F7 P1 F8 F9 -82.0(5) . 5
F9 P1 F8 F9 -164.1(9) 9 5
F8 P1 F9 F4 167.2(13) 9 9
F8 P1 F9 F4 81(29) . 9
F8 P1 F9 F4 4.2(11) 5 9
F4 P1 F9 F4 176.9(15) . 9
F4 P1 F9 F4 -15.4(9) 5 9
F6 P1 F9 F4 168.6(10) 5 9
F6 P1 F9 F4 -176.5(8) 9 9
F6 P1 F9 F4 -3.9(14) . 9
F5 P1 F9 F4 85.7(10) . 9
F7 P1 F9 F4 -94.3(10) . 9
F9 P1 F9 F4 -11.7(13) 9 9
F8 P1 F9 F6 -1.3(10) 9 5
F8 P1 F9 F6 -87(29) . 5
F8 P1 F9 F6 -164.3(9) 5 5
F4 P1 F9 F6 -168.6(10) 9 5
F4 P1 F9 F6 8.4(11) . 5
F4 P1 F9 F6 176.1(8) 5 5
F6 P1 F9 F6 15.0(9) 9 5
F6 P1 F9 F6 -172.4(12) . 5
F5 P1 F9 F6 -82.8(8) . 5
F7 P1 F9 F6 97.2(8) . 5
F9 P1 F9 F6 179.7(8) 9 5
F8 P1 F9 F8 163.0(11) 9 5
F8 P1 F9 F8 77(30) . 5
F4 P1 F9 F8 -4.2(11) 9 5
F4 P1 F9 F8 172.7(7) . 5
F4 P1 F9 F8 -19.6(13) 5 5
F6 P1 F9 F8 164.3(9) 5 5
F6 P1 F9 F8 179.3(10) 9 5
F6 P1 F9 F8 -8.1(8) . 5
F5 P1 F9 F8 81.5(5) . 5
F7 P1 F9 F8 -98.5(5) . 5
F9 P1 F9 F8 -16.0(9) 9 5
F8 P1 F9 F8 -86(30) . 9
F8 P1 F9 F8 -163.0(11) 5 9
F4 P1 F9 F8 -167.2(13) 9 9
F4 P1 F9 F8 9.7(7) . 9
F4 P1 F9 F8 177.4(9) 5 9
F6 P1 F9 F8 1.3(10) 5 9
F6 P1 F9 F8 16.3(16) 9 9
F6 P1 F9 F8 -171.1(6) . 9
F5 P1 F9 F8 -81.5(6) . 9
F7 P1 F9 F8 98.5(6) . 9
F9 P1 F9 F8 -179.0(4) 9 9
